data_4319912
loop_
_publ_author_name
'Janet A. Danis'
'Mavis R. Lin'
'Brian L. Scott'
'Bryan W. Eichhorn'
'Wolfgang H. Runde'

_publ_section_title
;
 Coordination Trends in Alkali Metal Crown Ether Uranyl Halide Complexes:
 The Series [A(Crown)]2[UO2X4] Where A = Li, Na, K and X = Cl, Br
;
_journal_name_full 'Inorganic Chemistry'
_journal_page_first 3389
_journal_page_last 3394
_journal_paper_doi 10.1021/ic0011056
_journal_volume 40
_journal_year 2001
_chemical_formula_sum 'C20 H40 Cl4 Na2 O12 U'
_chemical_formula_weight 898.33
_chemical_name_systematic
; 
 ? 
;
_space_group_IT_number 14
_symmetry_cell_setting monoclinic
_symmetry_space_group_name_Hall '-P 2ybc'
_symmetry_space_group_name_H-M 'P 1 21/c 1'
_atom_sites_solution_hydrogens geom
_atom_sites_solution_primary direct
_atom_sites_solution_secondary difmap
_audit_creation_method SHELXL
_cell_angle_alpha 90.00
_cell_angle_beta 92.5230(10)
_cell_angle_gamma 90.00
_cell_formula_units_Z 4
_cell_length_a 14.5026(7)
_cell_length_b 14.5308(7)
_cell_length_c 15.4121(7)
_cell_measurement_temperature 293(2)
_cell_volume 3244.7(3)
_computing_structure_refinement 'SHELXL-93 (Sheldrick, 1993)'
_computing_structure_solution 'SHELXS-86 (Sheldrick, 1990)'
_diffrn_ambient_temperature 293(2)
_diffrn_radiation_monochromator graphite
_diffrn_radiation_source 'fine-focus sealed tube'
_diffrn_radiation_type MoK\a
_diffrn_radiation_wavelength 0.71073
_diffrn_reflns_av_R_equivalents 0.0000
_diffrn_reflns_av_sigmaI/netI 0.0237
_diffrn_reflns_limit_h_max 18
_diffrn_reflns_limit_h_min -18
_diffrn_reflns_limit_k_max 18
_diffrn_reflns_limit_k_min 0
_diffrn_reflns_limit_l_max 19
_diffrn_reflns_limit_l_min 0
_diffrn_reflns_number 5982
_diffrn_reflns_theta_max 26.48
_diffrn_reflns_theta_min 1.41
_exptl_absorpt_coefficient_mu 5.411
_exptl_crystal_density_diffrn 1.839
_exptl_crystal_F_000 1752
_refine_diff_density_max 0.997
_refine_diff_density_min -1.862
_refine_diff_density_rms 0.119
_refine_ls_extinction_method none
_refine_ls_goodness_of_fit_all 1.306
_refine_ls_goodness_of_fit_obs 1.418
_refine_ls_matrix_type full
_refine_ls_number_parameters 355
_refine_ls_number_reflns 5982
_refine_ls_number_restraints 0
_refine_ls_restrained_S_all 1.306
_refine_ls_restrained_S_obs 1.418
_refine_ls_R_factor_all 0.0430
_refine_ls_R_factor_obs 0.0287
_refine_ls_shift/esd_max -0.001
_refine_ls_shift/esd_mean 0.000
_refine_ls_structure_factor_coef Fsqd
_refine_ls_weighting_details 'w=1/[\s^2^(Fo^2^)+(0.0307P)^2^+0.0000P] where P=(Fo^2^+2Fc^2^)/3'
_refine_ls_weighting_scheme calc
_refine_ls_wR_factor_all 0.0745
_refine_ls_wR_factor_obs 0.0700
_reflns_number_observed 4560
_reflns_number_total 5982
_reflns_observed_criterion >2sigma(I)
_cod_data_source_file ic0011056_2.cif
_cod_data_source_block '[Na(15-crown-5)]2[UO2Cl4]'
_cod_depositor_comments
;
The following automatic conversions were performed:

'_refine_ls_weighting_scheme' value 'calc
w=1/[\s^2^(Fo^2^)+(0.0307P)^2^+0.0000P] where P=(Fo^2^+2Fc^2^)/3' was
changed to 'calc'. New tag '_refine_ls_weighting_details' was
created. The value of the new tag was set to
'w=1/[\s^2^(Fo^2^)+(0.0307P)^2^+0.0000P] where P=(Fo^2^+2Fc^2^)/3'.

Automatic conversion script
Id: cif_fix_values 3143 2015-03-26 13:38:13Z robertas 

2021-04-13
Z value and formula fixed to values more according to usual
chemical conventions.                 miguel
;
_cod_original_formula_sum 'C40 H80 Cl8 Na4 O24 U2'
_cod_original_formula_weight 1796.66
_cod_original_formula_units_Z 2
_cod_database_code 4319912

loop_
_symmetry_equiv_pos_as_xyz
'x, y, z'
'-x, y+1/2, -z+1/2'
'-x, -y, -z'
'x, -y-1/2, z-1/2'

loop_
_atom_site_aniso_label
_atom_site_aniso_U_11
_atom_site_aniso_U_22
_atom_site_aniso_U_33
_atom_site_aniso_U_23
_atom_site_aniso_U_13
_atom_site_aniso_U_12
U1 0.02055(11) 0.01808(11) 0.02075(12) -0.00002(8) -0.00250(9) 0.00154(7)
U2 0.02237(11) 0.01842(11) 0.02005(12) -0.00077(8) 0.00137(9) -0.00217(7)
Na1 0.0275(8) 0.0316(9) 0.0321(9) 0.0047(7) -0.0016(7) -0.0039(6)
Na2 0.0287(8) 0.0276(9) 0.0290(9) -0.0018(6) 0.0013(7) -0.0003(6)
Cl1 0.0276(5) 0.0240(5) 0.0371(6) -0.0026(4) 0.0057(4) -0.0034(4)
Cl2 0.0499(6) 0.0389(6) 0.0309(6) -0.0099(5) 0.0075(5) 0.0032(5)
Cl3 0.0317(5) 0.0430(6) 0.0251(5) -0.0020(5) -0.0051(4) 0.0082(4)
Cl4 0.0332(5) 0.0439(6) 0.0334(6) -0.0070(5) 0.0089(4) 0.0061(5)
O1 0.0302(13) 0.0276(14) 0.0297(15) 0.0035(12) -0.0067(12) 0.0043(11)
O2 0.0312(14) 0.0231(14) 0.033(2) 0.0016(11) 0.0035(12) -0.0073(11)
O3 0.034(2) 0.033(2) 0.041(2) 0.0036(14) -0.0075(13) -0.0002(13)
O4 0.034(2) 0.035(2) 0.063(2) -0.001(2) 0.009(2) 0.0064(13)
O5 0.062(2) 0.036(2) 0.038(2) -0.0011(15) 0.020(2) 0.000(2)
O6 0.057(2) 0.028(2) 0.041(2) 0.0065(14) -0.013(2) 0.0030(14)
O7 0.0292(14) 0.040(2) 0.036(2) 0.0020(13) 0.0006(13) -0.0014(12)
O8 0.035(2) 0.029(2) 0.045(2) 0.0019(12) -0.0021(15) 0.0003(12)
O9 0.0303(15) 0.038(2) 0.045(2) 0.0153(14) 0.0016(13) -0.0022(13)
O10 0.0316(15) 0.032(2) 0.060(2) 0.0072(15) 0.0096(14) -0.0009(13)
O11 0.036(2) 0.0259(15) 0.035(2) 0.0040(12) 0.0065(13) 0.0003(12)
O12 0.0363(15) 0.031(2) 0.030(2) -0.0068(13) -0.0020(13) -0.0026(12)
C1 0.055(3) 0.044(3) 0.041(3) -0.005(2) -0.017(2) 0.011(2)
C2 0.030(2) 0.047(3) 0.056(3) -0.011(2) -0.016(2) 0.006(2)
C3 0.039(3) 0.043(3) 0.074(4) -0.001(3) 0.023(3) 0.010(2)
C4 0.061(3) 0.046(3) 0.064(4) 0.001(3) 0.047(3) -0.001(2)
C5 0.101(4) 0.046(3) 0.026(3) 0.004(2) 0.013(3) -0.001(3)
C6 0.115(5) 0.042(3) 0.030(3) 0.004(2) -0.017(3) -0.001(3)
C7 0.046(3) 0.031(2) 0.065(3) 0.006(2) -0.029(3) -0.007(2)
C8 0.023(2) 0.035(2) 0.076(4) 0.006(2) -0.006(2) -0.001(2)
C9 0.051(3) 0.043(3) 0.047(3) 0.001(2) 0.013(2) -0.020(2)
C10 0.075(3) 0.043(3) 0.035(3) 0.006(2) 0.000(3) -0.017(3)
C11 0.036(2) 0.035(2) 0.048(3) -0.003(2) -0.012(2) 0.005(2)
C12 0.047(3) 0.031(2) 0.039(3) 0.005(2) -0.005(2) 0.007(2)
C13 0.052(3) 0.068(4) 0.105(5) 0.056(4) 0.006(3) -0.004(3)
C14 0.046(3) 0.053(4) 0.132(6) 0.035(4) 0.017(3) -0.002(3)
C15 0.035(2) 0.045(3) 0.039(3) 0.001(2) 0.009(2) -0.006(2)
C16 0.032(2) 0.036(2) 0.051(3) -0.002(2) 0.010(2) 0.010(2)
C17 0.051(3) 0.025(2) 0.045(3) 0.001(2) 0.013(2) 0.008(2)
C18 0.058(3) 0.025(2) 0.037(3) -0.006(2) 0.008(2) -0.005(2)
C19 0.042(2) 0.037(3) 0.042(3) -0.003(2) -0.005(2) -0.015(2)
C20 0.029(2) 0.046(3) 0.040(3) 0.001(2) -0.004(2) -0.011(2)

loop_
_atom_site_label
_atom_site_type_symbol
_atom_site_fract_x
_atom_site_fract_y
_atom_site_fract_z
_atom_site_U_iso_or_equiv
_atom_site_thermal_displace_type
_atom_site_occupancy
_atom_site_calc_flag
_atom_site_refinement_flags
_atom_site_disorder_group
U1 U 0.0000 0.0000 0.0000 0.01989(7) Uani 1 d S .
U2 U 0.5000 0.5000 0.0000 0.02027(7) Uani 1 d S .
Na1 Na -0.02453(9) -0.21855(10) 0.45656(10) 0.0305(4) Uani 1 d . .
Na2 Na 0.50249(10) 0.50655(9) 0.28259(11) 0.0284(4) Uani 1 d . .
Cl1 Cl -0.12446(6) -0.13521(6) 0.01897(6) 0.0295(2) Uani 1 d . .
Cl2 Cl -0.05410(7) 0.09099(7) 0.13846(7) 0.0397(3) Uani 1 d . .
Cl3 Cl 0.61283(6) 0.45753(7) 0.13651(6) 0.0335(2) Uani 1 d . .
Cl4 Cl 0.38428(7) 0.56426(7) 0.11583(7) 0.0366(2) Uani 1 d . .
O1 O 0.0812(2) -0.0620(2) 0.0654(2) 0.0294(6) Uani 1 d . .
O2 O 0.4491(2) 0.3899(2) 0.0063(2) 0.0289(6) Uani 1 d . .
O3 O 0.0082(2) -0.3417(2) 0.1042(2) 0.0361(7) Uani 1 d . .
O4 O 0.1404(2) -0.2831(2) -0.0094(2) 0.0436(8) Uani 1 d . .
O5 O 0.0529(2) -0.1464(2) 0.3419(2) 0.0447(8) Uani 1 d . .
O6 O -0.1341(2) -0.1707(2) 0.3388(2) 0.0427(8) Uani 1 d . .
O7 O -0.1426(2) -0.3921(2) 0.0039(2) 0.0350(7) Uani 1 d . .
O8 O 0.6484(2) 0.4931(2) 0.3699(2) 0.0365(7) Uani 1 d . .
O9 O 0.5206(2) 0.3549(2) 0.3570(2) 0.0376(7) Uani 1 d . .
O10 O 0.3528(2) 0.4406(2) 0.3260(2) 0.0408(7) Uani 1 d . .
O11 O 0.4101(2) 0.6201(2) 0.3520(2) 0.0322(7) Uani 1 d . .
O12 O 0.5862(2) 0.6563(2) 0.3052(2) 0.0326(7) Uani 1 d . .
C1 C 0.1015(3) -0.3691(3) 0.1191(3) 0.0471(13) Uani 1 d . .
H1A H 0.1124(3) -0.4278(3) 0.0912(3) 0.057 Uiso 1 calc R .
H1B H 0.1159(3) -0.3755(3) 0.1808(3) 0.057 Uiso 1 calc R .
C2 C 0.1598(3) -0.2967(3) 0.0819(3) 0.0449(12) Uani 1 d . .
H2A H 0.1499(3) -0.2392(3) 0.1121(3) 0.054 Uiso 1 calc R .
H2B H 0.2242(3) -0.3134(3) 0.0913(3) 0.054 Uiso 1 calc R .
C3 C 0.1854(3) -0.3459(3) -0.0633(3) 0.0515(13) Uani 1 d . .
H3A H 0.1734(3) -0.4086(3) -0.0451(3) 0.062 Uiso 1 calc R .
H3B H 0.2515(3) -0.3356(3) -0.0592(3) 0.062 Uiso 1 calc R .
C4 C 0.1496(3) -0.1683(4) 0.3461(3) 0.0555(14) Uani 1 d . .
H4A H 0.1822(3) -0.1289(4) 0.3070(3) 0.067 Uiso 1 calc R .
H4B H 0.1588(3) -0.2318(4) 0.3289(3) 0.067 Uiso 1 calc R .
C5 C 0.0063(4) -0.1712(3) 0.2633(3) 0.0570(14) Uani 1 d . .
H5A H 0.0057(4) -0.2376(3) 0.2570(3) 0.068 Uiso 1 calc R .
H5B H 0.0376(4) -0.1451(3) 0.2146(3) 0.068 Uiso 1 calc R .
C6 C -0.0911(4) -0.1351(3) 0.2643(3) 0.063(2) Uani 1 d . .
H6A H -0.0905(4) -0.0683(3) 0.2664(3) 0.075 Uiso 1 calc R .
H6B H -0.1255(4) -0.1539(3) 0.2119(3) 0.075 Uiso 1 calc R .
C7 C -0.2104(3) -0.1180(3) 0.3636(3) 0.0483(13) Uani 1 d . .
H7A H -0.2651(3) -0.1355(3) 0.3290(3) 0.058 Uiso 1 calc R .
H7B H -0.1987(3) -0.0532(3) 0.3539(3) 0.058 Uiso 1 calc R .
C8 C -0.2255(3) -0.1343(3) 0.4570(3) 0.0452(12) Uani 1 d . .
H8A H -0.2771(3) -0.0979(3) 0.4755(3) 0.054 Uiso 1 calc R .
H8B H -0.2387(3) -0.1988(3) 0.4670(3) 0.054 Uiso 1 calc R .
C9 C -0.1483(3) -0.3847(3) 0.0941(3) 0.0470(12) Uani 1 d . .
H9A H -0.1946(3) -0.4265(3) 0.1147(3) 0.056 Uiso 1 calc R .
H9B H -0.1648(3) -0.3225(3) 0.1100(3) 0.056 Uiso 1 calc R .
C10 C -0.0565(3) -0.4086(3) 0.1325(3) 0.0509(13) Uani 1 d . .
H10A H -0.0578(3) -0.4084(3) 0.1954(3) 0.061 Uiso 1 calc R .
H10B H -0.0388(3) -0.4696(3) 0.1139(3) 0.061 Uiso 1 calc R .
C11 C 0.6767(3) 0.3993(3) 0.3720(3) 0.0399(11) Uani 1 d . .
H11A H 0.7338(3) 0.3928(3) 0.4066(3) 0.048 Uiso 1 calc R .
H11B H 0.6869(3) 0.3777(3) 0.3136(3) 0.048 Uiso 1 calc R .
C12 C 0.6023(3) 0.3450(3) 0.4107(3) 0.0395(11) Uani 1 d . .
H12A H 0.6199(3) 0.2807(3) 0.4145(3) 0.047 Uiso 1 calc R .
H12B H 0.5918(3) 0.3672(3) 0.4688(3) 0.047 Uiso 1 calc R .
C13 C 0.4411(3) 0.3288(4) 0.4041(4) 0.075(2) Uani 1 d . .
H13A H 0.4438(3) 0.2634(4) 0.4164(4) 0.090 Uiso 1 calc R .
H13B H 0.4421(3) 0.3614(4) 0.4591(4) 0.090 Uiso 1 calc R .
C14 C 0.3589(4) 0.3486(4) 0.3574(5) 0.076(2) Uani 1 d . .
H14A H 0.3077(4) 0.3374(4) 0.3945(5) 0.092 Uiso 1 calc R .
H14B H 0.3525(4) 0.3068(4) 0.3085(5) 0.092 Uiso 1 calc R .
C15 C 0.3020(3) 0.5027(3) 0.3777(3) 0.0392(11) Uani 1 d . .
H15A H 0.3245(3) 0.4997(3) 0.4378(3) 0.047 Uiso 1 calc R .
H15B H 0.2371(3) 0.4862(3) 0.3750(3) 0.047 Uiso 1 calc R .
C16 C 0.3139(3) 0.5971(3) 0.3434(3) 0.0396(11) Uani 1 d . .
H16A H 0.2928(3) 0.5998(3) 0.2829(3) 0.048 Uiso 1 calc R .
H16B H 0.2780(3) 0.6405(3) 0.3759(3) 0.048 Uiso 1 calc R .
C17 C 0.4322(3) 0.7072(3) 0.3172(3) 0.0398(11) Uani 1 d . .
H17A H 0.3933(3) 0.7545(3) 0.3408(3) 0.048 Uiso 1 calc R .
H17B H 0.4224(3) 0.7067(3) 0.2545(3) 0.048 Uiso 1 calc R .
C18 C 0.5318(3) 0.7267(3) 0.3411(3) 0.0399(11) Uani 1 d . .
H18A H 0.5492(3) 0.7862(3) 0.3184(3) 0.048 Uiso 1 calc R .
H18B H 0.5414(3) 0.7279(3) 0.4038(3) 0.048 Uiso 1 calc R .
C19 C 0.6771(3) 0.6496(3) 0.3448(3) 0.0406(11) Uani 1 d . .
H19A H 0.6754(3) 0.6636(3) 0.4062(3) 0.049 Uiso 1 calc R .
H19B H 0.7176(3) 0.6936(3) 0.3183(3) 0.049 Uiso 1 calc R .
C20 C 0.7129(3) 0.5539(3) 0.3327(3) 0.0381(10) Uani 1 d . .
H20A H 0.7181(3) 0.5406(3) 0.2714(3) 0.046 Uiso 1 calc R .
H20B H 0.7733(3) 0.5472(3) 0.3616(3) 0.046 Uiso 1 calc R .

loop_
_atom_type_symbol
_atom_type_description
_atom_type_scat_dispersion_real
_atom_type_scat_dispersion_imag
_atom_type_scat_source
C C 0.0033 0.0016 'International Tables Vol C Tables 4.2.6.8 and 6.1.1.4'
H H 0.0000 0.0000 'International Tables Vol C Tables 4.2.6.8 and 6.1.1.4'
O O 0.0106 0.0060 'International Tables Vol C Tables 4.2.6.8 and 6.1.1.4'
Cl Cl 0.1484 0.1585 'International Tables Vol C Tables 4.2.6.8 and 6.1.1.4'
U U -9.6767 9.6646 'International Tables Vol C Tables 4.2.6.8 and 6.1.1.4'
Na Na 0.0362 0.0249 'International Tables Vol C Tables 4.2.6.8 and 6.1.1.4'

loop_
_geom_angle_atom_site_label_1
_geom_angle_atom_site_label_2
_geom_angle_atom_site_label_3
_geom_angle
_geom_angle_site_symmetry_1
_geom_angle_site_symmetry_3
_geom_angle_publ_flag
O1 U1 O1 180.0 . 3 ?
O1 U1 Cl2 90.46(9) . . ?
O1 U1 Cl2 89.54(9) 3 . ?
O1 U1 Cl2 89.54(9) . 3 ?
O1 U1 Cl2 90.46(9) 3 3 ?
Cl2 U1 Cl2 180.0 . 3 ?
O1 U1 Cl1 89.97(8) . . ?
O1 U1 Cl1 90.03(8) 3 . ?
Cl2 U1 Cl1 93.03(3) . . ?
Cl2 U1 Cl1 86.97(3) 3 . ?
O1 U1 Cl1 90.03(8) . 3 ?
O1 U1 Cl1 89.97(8) 3 3 ?
Cl2 U1 Cl1 86.97(3) . 3 ?
Cl2 U1 Cl1 93.03(3) 3 3 ?
Cl1 U1 Cl1 180.0 . 3 ?
O1 U1 Na1 111.09(8) . 2 ?
O1 U1 Na1 68.91(8) 3 2 ?
Cl2 U1 Na1 53.67(3) . 2 ?
Cl2 U1 Na1 126.33(3) 3 2 ?
Cl1 U1 Na1 138.89(3) . 2 ?
Cl1 U1 Na1 41.11(3) 3 2 ?
O1 U1 Na1 68.91(8) . 4 ?
O1 U1 Na1 111.09(8) 3 4 ?
Cl2 U1 Na1 126.33(3) . 4 ?
Cl2 U1 Na1 53.67(3) 3 4 ?
Cl1 U1 Na1 41.11(3) . 4 ?
Cl1 U1 Na1 138.89(3) 3 4 ?
Na1 U1 Na1 180.0 2 4 ?
O2 U2 O2 180.0 . 3_665 ?
O2 U2 Cl4 89.79(9) . 3_665 ?
O2 U2 Cl4 90.21(9) 3_665 3_665 ?
O2 U2 Cl4 90.21(9) . . ?
O2 U2 Cl4 89.79(9) 3_665 . ?
Cl4 U2 Cl4 180.0 3_665 . ?
O2 U2 Cl3 89.46(8) . . ?
O2 U2 Cl3 90.54(8) 3_665 . ?
Cl4 U2 Cl3 93.68(3) 3_665 . ?
Cl4 U2 Cl3 86.32(3) . . ?
O2 U2 Cl3 90.54(8) . 3_665 ?
O2 U2 Cl3 89.46(8) 3_665 3_665 ?
Cl4 U2 Cl3 86.32(3) 3_665 3_665 ?
Cl4 U2 Cl3 93.68(3) . 3_665 ?
Cl3 U2 Cl3 180.0 . 3_665 ?
O5 Na1 O4 70.31(11) . 4_556 ?
O5 Na1 O6 68.77(12) . . ?
O4 Na1 O6 139.07(12) 4_556 . ?
O5 Na1 O3 116.83(11) . 4_556 ?
O4 Na1 O3 69.45(10) 4_556 4_556 ?
O6 Na1 O3 132.29(11) . 4_556 ?
O5 Na1 O7 106.70(11) . 4_556 ?
O4 Na1 O7 128.05(11) 4_556 4_556 ?
O6 Na1 O7 66.56(10) . 4_556 ?
O3 Na1 O7 66.77(9) 4_556 4_556 ?
O5 Na1 Cl1 150.20(10) . 4_556 ?
O4 Na1 Cl1 117.31(9) 4_556 4_556 ?
O6 Na1 Cl1 98.17(9) . 4_556 ?
O3 Na1 Cl1 91.99(8) 4_556 4_556 ?
O7 Na1 Cl1 90.96(8) 4_556 4_556 ?
O5 Na1 C5 25.56(12) . . ?
O4 Na1 C5 91.30(13) 4_556 . ?
O6 Na1 C5 49.15(13) . . ?
O3 Na1 C5 140.88(13) 4_556 . ?
O7 Na1 C5 105.58(12) 4_556 . ?
Cl1 Na1 C5 127.05(11) 4_556 . ?
O5 Na1 U1 120.88(9) . 2_545 ?
O4 Na1 U1 84.17(7) 4_556 2_545 ?
O6 Na1 U1 116.40(8) . 2_545 ?
O3 Na1 U1 100.92(8) 4_556 2_545 ?
O7 Na1 U1 130.20(8) 4_556 2_545 ?
Cl1 Na1 U1 39.76(3) 4_556 2_545 ?
C5 Na1 U1 110.93(10) . 2_545 ?
O11 Na2 O8 107.03(11) . . ?
O11 Na2 O10 68.61(10) . . ?
O8 Na2 O10 124.08(11) . . ?
O11 Na2 O9 116.80(11) . . ?
O8 Na2 O9 66.92(9) . . ?
O10 Na2 O9 67.18(10) . . ?
O11 Na2 O12 67.61(9) . . ?
O8 Na2 O12 66.06(9) . . ?
O10 Na2 O12 135.93(11) . . ?
O9 Na2 O12 131.46(11) . . ?
O11 Na2 Cl3 148.08(9) . . ?
O8 Na2 Cl3 85.11(9) . . ?
O10 Na2 Cl3 129.02(9) . . ?
O9 Na2 Cl3 95.12(8) . . ?
O12 Na2 Cl3 92.31(8) . . ?
O11 Na2 Cl4 83.48(8) . . ?
O8 Na2 Cl4 153.20(10) . . ?
O10 Na2 Cl4 82.63(8) . . ?
O9 Na2 Cl4 130.97(8) . . ?
O12 Na2 Cl4 97.20(8) . . ?
Cl3 Na2 Cl4 74.39(4) . . ?
U1 Cl1 Na1 99.13(4) . 4 ?
U2 Cl3 Na2 102.33(4) . . ?
U2 Cl4 Na2 96.73(4) . . ?
C1 O3 C10 113.2(3) . . ?
C1 O3 Na1 113.1(3) . 4 ?
C10 O3 Na1 114.8(2) . 4 ?
C3 O4 C2 114.3(3) . . ?
C3 O4 Na1 110.8(3) . 4 ?
C2 O4 Na1 111.2(2) . 4 ?
C5 O5 C4 114.4(4) . . ?
C5 O5 Na1 107.6(3) . . ?
C4 O5 Na1 111.1(3) . . ?
C7 O6 C6 113.3(3) . . ?
C7 O6 Na1 116.2(3) . . ?
C6 O6 Na1 113.9(3) . . ?
C9 O7 C8 113.4(3) . 4 ?
C9 O7 Na1 108.3(2) . 4 ?
C8 O7 Na1 104.6(2) 4 4 ?
C11 O8 C20 114.1(3) . . ?
C11 O8 Na2 109.2(2) . . ?
C20 O8 Na2 107.1(2) . . ?
C12 O9 C13 110.3(3) . . ?
C12 O9 Na2 115.2(2) . . ?
C13 O9 Na2 113.2(3) . . ?
C14 O10 C15 115.4(4) . . ?
C14 O10 Na2 114.3(3) . . ?
C15 O10 Na2 112.6(2) . . ?
C17 O11 C16 114.1(3) . . ?
C17 O11 Na2 107.7(2) . . ?
C16 O11 Na2 111.0(2) . . ?
C18 O12 C19 113.6(3) . . ?
C18 O12 Na2 113.9(2) . . ?
C19 O12 Na2 115.5(2) . . ?
O3 C1 C2 107.1(3) . . ?
O4 C2 C1 112.7(3) . . ?
O4 C3 C4 108.2(4) . 4 ?
O5 C4 C3 108.2(4) . 4_556 ?
O5 C5 C6 108.4(4) . . ?
O5 C5 Na1 46.8(2) . . ?
C6 C5 Na1 83.8(3) . . ?
O6 C6 C5 108.9(4) . . ?
O6 C7 C8 109.0(3) . . ?
O7 C8 C7 107.0(3) 4_556 . ?
O7 C9 C10 106.8(4) . . ?
O3 C10 C9 108.0(4) . . ?
O8 C11 C12 107.7(3) . . ?
O9 C12 C11 108.3(3) . . ?
C14 C13 O9 111.8(4) . . ?
C13 C14 O10 114.1(5) . . ?
O10 C15 C16 108.3(3) . . ?
O11 C16 C15 108.1(3) . . ?
O11 C17 C18 107.9(3) . . ?
O12 C18 C17 108.3(3) . . ?
O12 C19 C20 109.2(3) . . ?
O8 C20 C19 106.8(3) . . ?

loop_
_geom_bond_atom_site_label_1
_geom_bond_atom_site_label_2
_geom_bond_distance
_geom_bond_site_symmetry_2
_geom_bond_publ_flag
U1 O1 1.764(2) . ?
U1 O1 1.764(2) 3 ?
U1 Cl2 2.6579(10) . ?
U1 Cl2 2.6579(10) 3 ?
U1 Cl1 2.6927(9) . ?
U1 Cl1 2.6927(9) 3 ?
U1 Na1 4.1569(15) 2 ?
U1 Na1 4.1569(15) 4 ?
U2 O2 1.766(2) . ?
U2 O2 1.766(2) 3_665 ?
U2 Cl4 2.6719(10) 3_665 ?
U2 Cl4 2.6719(10) . ?
U2 Cl3 2.6799(9) . ?
U2 Cl3 2.6799(9) 3_665 ?
Na1 O5 2.379(3) . ?
Na1 O4 2.426(3) 4_556 ?
Na1 O6 2.459(3) . ?
Na1 O3 2.465(3) 4_556 ?
Na1 O7 2.482(3) 4_556 ?
Na1 Cl1 2.768(2) 4_556 ?
Na1 C5 3.109(5) . ?
Na1 U1 4.1569(15) 2_545 ?
Na2 O11 2.406(3) . ?
Na2 O8 2.465(3) . ?
Na2 O10 2.491(3) . ?
Na2 O9 2.493(3) . ?
Na2 O12 2.509(3) . ?
Na2 Cl3 2.908(2) . ?
Na2 Cl4 3.140(2) . ?
Cl1 Na1 2.768(2) 4 ?
O3 C1 1.420(5) . ?
O3 C10 1.433(5) . ?
O3 Na1 2.465(3) 4 ?
O4 C3 1.413(5) . ?
O4 C2 1.436(5) . ?
O4 Na1 2.426(3) 4 ?
O5 C5 1.408(5) . ?
O5 C4 1.437(5) . ?
O6 C7 1.413(5) . ?
O6 C6 1.428(6) . ?
O7 C9 1.400(5) . ?
O7 C8 1.428(4) 4 ?
O7 Na1 2.482(3) 4 ?
O8 C11 1.423(5) . ?
O8 C20 1.425(5) . ?
O9 C12 1.422(4) . ?
O9 C13 1.440(5) . ?
O10 C14 1.423(6) . ?
O10 C15 1.430(5) . ?
O11 C17 1.418(5) . ?
O11 C16 1.435(5) . ?
O12 C18 1.420(5) . ?
O12 C19 1.431(5) . ?
C1 C2 1.481(6) . ?
C3 C4 1.483(7) 4 ?
C4 C3 1.483(7) 4_556 ?
C5 C6 1.509(7) . ?
C7 C8 1.483(6) . ?
C8 O7 1.428(4) 4_556 ?
C9 C10 1.474(6) . ?
C11 C12 1.483(6) . ?
C13 C14 1.395(7) . ?
C15 C16 1.482(5) . ?
C17 C18 1.501(5) . ?
C19 C20 1.498(6) . ?
